data_7112108
loop_
_publ_author_name
'Szymon Chorazy'
'Robert Podgajny'
'Wojciech Nogas'
'Wojciech Nitek'
'Marcin Koziel'
'Michal Rams'
'Ewa Juszynska-Galazka'
'Jan Zukrowski'
'Czeslaw Kapusta'
'Koji Nakabayashi'
'Takashi Fujimoto'
'Shin-ichi Ohkoshi'
'Barbara Sieklucka'

_publ_section_title
;
 Charge transfer phase transition with reversed thermal hysteresis loop in
 the mixed-valence Fe9[W(CN)8]6.xMeOH cluster
;
_journal_name_full Chem.Commun.
_journal_page_first 3484
_journal_paper_doi 10.1039/C3CC48029A
_journal_volume 50
_journal_year 2014
_chemical_formula_moiety 'C72 H72 Fe9 N48 O24 W6'
_chemical_formula_sum 'C90 H168 Fe9 N48 O42 W6'
_chemical_formula_weight 4200.24
_chemical_name_common 'Compound X'
_chemical_name_systematic
;
 ?
;
_space_group_IT_number 15
_symmetry_cell_setting monoclinic
_symmetry_Int_Tables_number 15
_symmetry_space_group_name_Hall '-C 2yc'
_symmetry_space_group_name_H-M 'C 1 2/c 1'
_atom_sites_solution_hydrogens geom
_audit_creation_date 2013-11-28T21:18:09-00:00
_audit_creation_method 'WinGX routine CIF_UPDATE'
_cell_angle_alpha 90
_cell_angle_beta 113.6570(10)
_cell_angle_gamma 90
_cell_formula_units_Z 4
_cell_length_a 28.3480(4)
_cell_length_b 19.0770(3)
_cell_length_c 32.3450(5)
_cell_measurement_reflns_used 89741
_cell_measurement_temperature 140(2)
_cell_measurement_theta_max 27.485
_cell_measurement_theta_min 0.998
_cell_volume 16022.0(4)
_computing_cell_refinement 'HKL Scalepack (Otwinowski & Minor 1997)'
_computing_data_collection 'Collect (Bruker AXS BV, 1997-2004)'
_computing_data_reduction 'HKL Denzo and Scalepack (Otwinowski & Minor 1997)'
_computing_molecular_graphics 'Ortep (Johnson, 1976)'
_computing_structure_refinement 'SHELXL-2012 (Sheldrick, 2012)'
_diffrn_ambient_temperature 140(2)
_diffrn_detector_area_resol_mean 9
_diffrn_measured_fraction_theta_full 0.989
_diffrn_measured_fraction_theta_max 0.989
_diffrn_measurement_device '95mm CCD camera on \k-goniostat'
_diffrn_measurement_device_type KappaCCD
_diffrn_measurement_method CCD
_diffrn_orient_matrix_type 'by Bruker AXS Collect from scalepack cell'
_diffrn_orient_matrix_UB_11 0.0219031
_diffrn_orient_matrix_UB_12 0.0411763
_diffrn_orient_matrix_UB_13 0.0001638
_diffrn_orient_matrix_UB_21 -0.0315444
_diffrn_orient_matrix_UB_22 0.0297715
_diffrn_orient_matrix_UB_23 -0.013589
_diffrn_orient_matrix_UB_31 0.002892
_diffrn_orient_matrix_UB_32 0.0128762
_diffrn_orient_matrix_UB_33 0.030896
_diffrn_radiation_monochromator 'horizonally mounted graphite crystal'
_diffrn_radiation_type MoK\a
_diffrn_radiation_wavelength 0.71073
_diffrn_reflns_av_R_equivalents 0.1217
_diffrn_reflns_Laue_measured_fraction_full 0.989
_diffrn_reflns_Laue_measured_fraction_max 0.989
_diffrn_reflns_limit_h_max 36
_diffrn_reflns_limit_h_min -21
_diffrn_reflns_limit_k_max 24
_diffrn_reflns_limit_k_min -24
_diffrn_reflns_limit_l_max 40
_diffrn_reflns_limit_l_min -41
_diffrn_reflns_number 57634
_diffrn_reflns_point_group_measured_fraction_full 0.989
_diffrn_reflns_point_group_measured_fraction_max 0.989
_diffrn_reflns_theta_full 25.242
_diffrn_reflns_theta_max 27.502
_diffrn_reflns_theta_min 1.325
_exptl_absorpt_coefficient_mu 5.153
_exptl_absorpt_correction_T_max 0.4573
_exptl_absorpt_correction_T_min 0.3070
_exptl_absorpt_correction_type multi-scan
_exptl_crystal_colour green
_exptl_crystal_density_diffrn 1.718
_exptl_crystal_density_method 'not measured'
_exptl_crystal_description block
_exptl_crystal_F_000 8004
_exptl_crystal_size_max 0.3
_exptl_crystal_size_mid 0.22
_exptl_crystal_size_min 0.18
_refine_diff_density_max 3.284
_refine_diff_density_min -3.839
_refine_diff_density_rms 0.395
_refine_ls_extinction_method none
_refine_ls_goodness_of_fit_gt 307.679
_refine_ls_goodness_of_fit_ref 1.044
_refine_ls_hydrogen_treatment constr
_refine_ls_matrix_type full
_refine_ls_number_parameters 831
_refine_ls_number_reflns 18205
_refine_ls_number_restraints 19
_refine_ls_restrained_S_all 1.045
_refine_ls_R_factor_all 0.0741
_refine_ls_R_factor_gt 0.0569
_refine_ls_shift/su_max 0.026
_refine_ls_shift/su_mean 0.001
_refine_ls_structure_factor_coef Fsqd
_refine_ls_weighting_details
;
 w=1/[\s^2^(Fo^2^)+(0.0980P)^2^+162.8645P]
 where P=(Fo^2^+2Fc^2^)/3
;
_refine_ls_weighting_scheme calc
_refine_ls_wR_factor_gt 0.1562
_refine_ls_wR_factor_ref 0.1747
_reflns_number_gt 14691
_reflns_number_total 18205
_reflns_threshold_expression 'I > 2\s(I)'
_cod_data_source_file c3cc48029a.txt
_cod_data_source_block 1_LT
_cod_original_sg_symbol_H-M 'C 2/c'
_cod_database_code 7112108

loop_
_symmetry_equiv_pos_as_xyz
'x, y, z'
'-x, y, -z+1/2'
'x+1/2, y+1/2, z'
'-x+1/2, y+1/2, -z+1/2'
'-x, -y, -z'
'x, -y, z-1/2'
'-x+1/2, -y+1/2, -z'
'x+1/2, -y+1/2, z-1/2'

loop_
_atom_site_label
_atom_site_type_symbol
_atom_site_fract_x
_atom_site_fract_y
_atom_site_fract_z
_atom_site_U_iso_or_equiv
_atom_site_adp_type
_atom_site_occupancy
_atom_site_calc_flag
W1 W -0.07580(2) 0.34649(2) 0.11744(2) 0.01994(10) Uani 1 d
W2 W 0.17953(2) 0.17597(2) 0.23377(2) 0.01607(9) Uani 1 d
W3 W -0.06141(2) -0.04147(2) 0.12402(2) 0.01599(9) Uani 1 d
Fe1 Fe 0 0.15774(7) 0.25 0.0117(3) Uani 1 d
Fe2 Fe 0.10717(4) 0.43232(6) 0.23788(4) 0.0190(2) Uani 1 d
Fe5 Fe -0.21518(5) 0.14313(6) 0.09258(4) 0.0225(3) Uani 1 d
Fe3 Fe 0.12962(4) -0.09580(6) 0.24628(4) 0.0178(2) Uani 1 d
Fe4 Fe 0.03097(5) 0.15801(6) 0.06889(4) 0.0216(3) Uani 1 d
C16 C -0.1344(6) 0.4252(7) 0.0945(3) 0.063(4) Uani 1 d
N16 N -0.1684(6) 0.4651(7) 0.0814(4) 0.096(5) Uani 1 d
N28 N 0.2822(3) 0.2714(5) 0.2941(3) 0.043(2) Uani 1 d
C18 C -0.0424(4) 0.4240(5) 0.0874(3) 0.044(3) Uani 1 d
N18 N -0.0250(5) 0.4639(6) 0.0713(4) 0.079(4) Uani 1 d
C17 C -0.1158(3) 0.3326(4) 0.0450(2) 0.0233(17) Uani 1 d
N17 N -0.1384(3) 0.3241(5) 0.0068(3) 0.039(2) Uani 1 d
C11 C -0.0460(3) 0.2679(4) 0.1692(3) 0.0202(16) Uani 1 d
N11 N -0.0281(3) 0.2297(3) 0.1992(2) 0.0197(13) Uani 1 d
C13 C -0.0028(3) 0.3846(4) 0.1657(3) 0.0236(17) Uani 1 d
N13 N 0.0349(3) 0.4038(4) 0.1926(2) 0.0230(14) Uani 1 d
C15 C -0.1379(3) 0.2744(5) 0.1068(3) 0.0276(19) Uani 1 d
N15 N -0.1697(3) 0.2327(4) 0.1004(2) 0.0288(16) Uani 1 d
C12 C -0.0905(3) 0.3840(4) 0.1743(3) 0.0216(16) Uani 1 d
N12 N -0.0955(3) 0.4027(4) 0.2057(2) 0.0282(16) Uani 1 d
C14 C -0.0303(3) 0.2752(4) 0.0972(2) 0.0184(15) Uani 1 d
N14 N -0.0077(3) 0.2360(4) 0.0860(2) 0.0269(16) Uani 1 d
C28 C 0.2468(3) 0.2371(4) 0.2730(3) 0.0259(18) Uani 1 d
C26 C 0.2408(4) 0.1109(5) 0.2325(3) 0.033(2) Uani 1 d
N26 N 0.2733(4) 0.0751(5) 0.2314(4) 0.054(3) Uani 1 d
C27 C 0.2063(3) 0.2312(5) 0.1873(3) 0.0300(19) Uani 1 d
N27 N 0.2192(4) 0.2600(5) 0.1638(3) 0.051(2) Uani 1 d
C21 C 0.1080(3) 0.1706(4) 0.2416(2) 0.0165(15) Uani 1 d
N21 N 0.0704(3) 0.1655(3) 0.2459(2) 0.0196(14) Uani 1 d
C22 C 0.1509(3) 0.2796(4) 0.2333(3) 0.0190(15) Uani 1 d
N22 N 0.1370(3) 0.3360(3) 0.2335(3) 0.0247(15) Uani 1 d
C25 C 0.2000(3) 0.1564(4) 0.3041(3) 0.0207(17) Uani 1 d
N25 N 0.2077(3) 0.1474(4) 0.3414(2) 0.0268(16) Uani 1 d
C23 C 0.1590(3) 0.0667(4) 0.2354(3) 0.0209(16) Uani 1 d
N23 N 0.1482(3) 0.0099(3) 0.2385(2) 0.0224(14) Uani 1 d
C24 C 0.1223(3) 0.1607(4) 0.1664(3) 0.0183(16) Uani 1 d
N24 N 0.0907(3) 0.1565(4) 0.1313(2) 0.0238(15) Uani 1 d
C36 C -0.0706(4) -0.1538(5) 0.1254(3) 0.033(2) Uani 1 d
N36 N -0.0746(5) -0.2141(5) 0.1267(3) 0.061(3) Uani 1 d
C38 C -0.0234(3) -0.0899(5) 0.0835(3) 0.0257(18) Uani 1 d
N38 N -0.0050(3) -0.1136(4) 0.0621(3) 0.0351(19) Uani 1 d
C37 C -0.1236(4) -0.0644(5) 0.0599(3) 0.036(2) Uani 1 d
N37 N -0.1574(4) -0.0751(5) 0.0263(3) 0.055(3) Uani 1 d
C31 C -0.0337(3) 0.0373(4) 0.1760(2) 0.0184(15) Uani 1 d
N31 N -0.0214(3) 0.0801(3) 0.2024(2) 0.0199(14) Uani 1 d
C33 C -0.0960(3) -0.0660(4) 0.1703(3) 0.0211(16) Uani 1 d
N33 N -0.1126(3) -0.0774(4) 0.1973(2) 0.0250(15) Uani 1 d
C35 C -0.1208(4) 0.0368(4) 0.1101(3) 0.0250(18) Uani 1 d
N35 N -0.1527(3) 0.0780(4) 0.1044(2) 0.0305(17) Uani 1 d
C32 C 0.0126(3) -0.0724(4) 0.1731(2) 0.0188(15) Uani 1 d
N32 N 0.0532(3) -0.0869(4) 0.1998(2) 0.0254(15) Uani 1 d
C34 C -0.0293(3) 0.0391(4) 0.0971(2) 0.0204(16) Uani 1 d
N34 N -0.0094(3) 0.0813(4) 0.0842(2) 0.0245(15) Uani 1 d
O63 O 0.1771(3) 0.4683(4) 0.2799(2) 0.0355(15) Uani 1 d
C64 C 0.2142(5) 0.4306(9) 0.3213(5) 0.084(5) Uani 1 d
H64A H 0.2453 0.4591 0.3358 0.126 Uiso 1 calc
H64B H 0.2236 0.3853 0.3123 0.126 Uiso 1 calc
H64C H 0.1979 0.4228 0.3424 0.126 Uiso 1 calc
O61 O 0.1230(3) 0.4674(3) 0.1847(2) 0.0316(14) Uani 1 d
C62 C 0.1115(5) 0.4284(8) 0.1439(4) 0.063(4) Uani 1 d
H62A H 0.1224 0.4552 0.1235 0.094 Uiso 1 calc
H62B H 0.0744 0.4196 0.1294 0.094 Uiso 1 calc
H62C H 0.13 0.3836 0.1511 0.094 Uiso 1 calc
O65 O 0.0828(3) 0.5313(3) 0.2411(2) 0.0414(17) Uani 1 d
C66 C 0.0351(8) 0.5642(9) 0.2068(7) 0.110(7) Uani 1 d
H66A H 0.0319 0.6123 0.2159 0.164 Uiso 1 calc
H66B H 0.0048 0.537 0.2047 0.164 Uiso 1 calc
H66C H 0.0372 0.5647 0.1773 0.164 Uiso 1 calc
O55 O -0.2595(3) 0.0526(4) 0.0835(3) 0.0435(17) Uani 1 d
C56 C -0.2423(7) -0.0075(7) 0.1140(6) 0.094(6) Uani 1 d
H56A H -0.2686 -0.0443 0.1039 0.141 Uiso 1 calc
H56B H -0.2369 0.0072 0.1447 0.141 Uiso 1 calc
H56C H -0.21 -0.0256 0.114 0.141 Uiso 1 calc
O53 O -0.2826(3) 0.2007(4) 0.07327(19) 0.0339(15) Uani 1 d
C54 C -0.2941(8) 0.2640(14) 0.0997(6) 0.143(10) Uani 1 d
H54A H -0.3292 0.2814 0.0826 0.214 Uiso 1 calc
H54B H -0.2694 0.3019 0.1034 0.214 Uiso 1 calc
H54C H -0.291 0.2479 0.1295 0.214 Uiso 1 calc
O51 O -0.2328(3) 0.1353(4) 0.0234(2) 0.0432(17) Uani 1 d
C52 C -0.2298(11) 0.1808(13) -0.0049(7) 0.142(9) Uani 1 d
O71 O 0.2094(2) -0.1131(3) 0.2882(2) 0.0310(14) Uani 1 d
C72 C 0.2505(4) -0.0811(5) 0.2817(4) 0.043(3) Uani 1 d
H72A H 0.2832 -0.0972 0.305 0.065 Uiso 1 calc
H72B H 0.2479 -0.0301 0.2837 0.065 Uiso 1 calc
H72C H 0.2491 -0.0936 0.2518 0.065 Uiso 1 calc
O75 O 0.1193(3) -0.2049(3) 0.2500(2) 0.0443(18) Uani 1 d
C76 C 0.1412(8) -0.2539(9) 0.2834(7) 0.123(8) Uani 1 d
H76A H 0.1263 -0.3001 0.2724 0.184 Uiso 1 calc
H76B H 0.1343 -0.2412 0.3099 0.184 Uiso 1 calc
H76C H 0.1784 -0.2553 0.2919 0.184 Uiso 1 calc
O73 O 0.1501(3) -0.1224(3) 0.1916(2) 0.0354(15) Uani 1 d
C74 C 0.1364(4) -0.0846(6) 0.1503(3) 0.044(3) Uani 1 d
H74A H 0.1509 -0.1083 0.1311 0.066 Uiso 1 calc
H74B H 0.1501 -0.0369 0.1568 0.066 Uiso 1 calc
H74C H 0.0988 -0.0829 0.1346 0.066 Uiso 1 calc
O45 O 0.0712(3) 0.0898(3) 0.0466(2) 0.0347(15) Uani 1 d
C46 C 0.0695(7) 0.0176(7) 0.0419(5) 0.076(5) Uani 1 d
H46A H 0.095 0.0027 0.0304 0.113 Uiso 1 calc
H46B H 0.035 0.0034 0.0206 0.113 Uiso 1 calc
H46C H 0.0771 -0.0043 0.0713 0.113 Uiso 1 calc
O41 O -0.0223(3) 0.1574(3) 0.0034(2) 0.0339(15) Uani 1 d
C42 C -0.0751(5) 0.1721(8) -0.0133(4) 0.073(5) Uani 1 d
H42A H -0.0902 0.1676 -0.0463 0.11 Uiso 1 calc
H42B H -0.0802 0.22 -0.005 0.11 Uiso 1 calc
H42C H -0.0919 0.1389 -0.0004 0.11 Uiso 1 calc
O43 O 0.0685(3) 0.2316(3) 0.0478(2) 0.0392(17) Uani 1 d
C44 C 0.0955(7) 0.2899(7) 0.0715(5) 0.082(5) Uani 1 d
H44A H 0.1094 0.3159 0.0528 0.123 Uiso 1 calc
H44B H 0.1238 0.2746 0.0993 0.123 Uiso 1 calc
H44C H 0.0721 0.3202 0.0791 0.123 Uiso 1 calc
O3 O 0.1629(4) 0.1268(8) 0.0558(4) 0.109(5) Uani 1 d
C3 C 0.2050(6) 0.1035(12) 0.0931(5) 0.109(7) Uani 1 d
H3B H 0.2364 0.1253 0.0934 0.164 Uiso 1 calc
H3C H 0.2077 0.0525 0.0916 0.164 Uiso 1 calc
H3A H 0.2006 0.1164 0.1207 0.164 Uiso 1 calc
O9 O 0.0423(6) 0.5674(7) 0.0644(5) 0.119(5) Uiso 1 d
C9 C 0.0234(8) 0.6166(10) 0.0287(6) 0.109(6) Uiso 1 d
H9A H -0.01 0.6345 0.0262 0.163 Uiso 1 calc
H9B H 0.0194 0.5938 0.0003 0.163 Uiso 1 calc
H9C H 0.0478 0.6556 0.0348 0.163 Uiso 1 calc
O1 O 0.1152(5) 0.5904(6) 0.1502(4) 0.091(3) Uiso 1 d
C1 C 0.1612(9) 0.6076(15) 0.1448(9) 0.165(11) Uiso 1 d
H1C H 0.1596 0.6564 0.1349 0.247 Uiso 1 calc
H1B H 0.165 0.5767 0.1221 0.247 Uiso 1 calc
H1A H 0.1908 0.6016 0.1736 0.247 Uiso 1 calc
O1S O -0.0598(6) -0.3531(7) 0.1438(5) 0.118(5) Uiso 1 d
C1S C -0.0626(12) -0.3881(15) 0.1041(8) 0.163(10) Uiso 1 d
O4 O 0.0853(6) -0.2872(8) 0.1778(5) 0.139(5) Uiso 1 d
C4 C 0.0572(7) -0.2574(10) 0.1341(6) 0.106(6) Uiso 1 d
H4B H 0.047 -0.2093 0.1375 0.159 Uiso 1 calc
H4A H 0.0263 -0.2856 0.1179 0.159 Uiso 1 calc
H4C H 0.079 -0.2569 0.117 0.159 Uiso 1 calc
O2 O -0.1120(6) -0.4081(7) 0.1849(4) 0.107(4) Uiso 1 d
C2 C -0.1630(8) -0.4038(15) 0.1556(8) 0.170(11) Uiso 1 d
H2B H -0.1798 -0.4491 0.1544 0.255 Uiso 1 calc
H2C H -0.1654 -0.3913 0.1255 0.255 Uiso 1 calc
H2A H -0.1801 -0.3677 0.1663 0.255 Uiso 1 calc
O10 O 0 -0.2240(15) 0.25 0.184(11) Uiso 1 d
C10 C 0.0216(10) -0.2522(13) 0.2228(8) 0.057(6) Uiso 0.5 d
H10C H 0.0533 -0.2771 0.2413 0.086 Uiso 0.5 calc
H10B H 0.0297 -0.2146 0.206 0.086 Uiso 0.5 calc
H10A H -0.0027 -0.285 0.2015 0.086 Uiso 0.5 calc
O5 O 0.2367(6) 0.3113(9) 0.0878(5) 0.053(4) Uiso 0.5 d
C5 C 0.2911(7) 0.3123(12) 0.1006(7) 0.043(5) Uiso 0.5 d
H5B H 0.3067 0.3476 0.1242 0.065 Uiso 0.5 calc
H5C H 0.2985 0.3238 0.0743 0.065 Uiso 0.5 calc
H5A H 0.3054 0.2661 0.1122 0.065 Uiso 0.5 calc
O2S O 0.1786(7) 0.2855(9) 0.0002(6) 0.061(5) Uiso 0.5 d
C2S C 0.2011(13) 0.3273(15) -0.0230(11) 0.081(9) Uiso 0.5 d
H2SB H 0.2008 0.3765 -0.0143 0.122 Uiso 0.5 calc
H2SC H 0.1814 0.3224 -0.0556 0.122 Uiso 0.5 calc
H2SA H 0.2367 0.3122 -0.0151 0.122 Uiso 0.5 calc
O6 O -0.2429(8) 0.5052(11) 0.0005(7) 0.077(6) Uiso 0.5 d
C6 C -0.2704(9) 0.4718(13) 0.0214(8) 0.055(6) Uiso 0.5 d
H6C H -0.2517 0.4753 0.0542 0.082 Uiso 0.5 calc
H6B H -0.2748 0.4223 0.0125 0.082 Uiso 0.5 calc
H6A H -0.3042 0.4939 0.0124 0.082 Uiso 0.5 calc
O7 O -0.3713(9) -0.0305(11) 0.0178(7) 0.081(6) Uiso 0.5 d
C7 C -0.3572(16) 0.0256(16) 0.0461(11) 0.105(12) Uiso 0.5 d
H7A H -0.3298 0.0117 0.0749 0.158 Uiso 0.5 calc
H7B H -0.387 0.0423 0.0514 0.158 Uiso 0.5 calc
H7C H -0.3447 0.0631 0.0324 0.158 Uiso 0.5 calc
O8 O 0.0830(5) 0.2430(7) -0.0255(4) 0.032(3) Uiso 0.5 d
C8 C 0.041(2) 0.286(4) -0.030(3) 0.28(4) Uiso 0.5 d

loop_
_atom_site_aniso_label
_atom_site_aniso_U_11
_atom_site_aniso_U_22
_atom_site_aniso_U_33
_atom_site_aniso_U_23
_atom_site_aniso_U_13
_atom_site_aniso_U_12
W1 0.02567(19) 0.01810(17) 0.01274(15) 0.00265(11) 0.00424(13) 0.00397(12)
W2 0.01404(16) 0.01733(16) 0.01912(16) 0.00160(11) 0.00904(13) 0.00124(11)
W3 0.01831(17) 0.01734(16) 0.01217(14) -0.00292(10) 0.00594(12) 0.00107(11)
Fe1 0.0124(7) 0.0131(7) 0.0101(6) 0 0.0051(6) 0
Fe2 0.0178(6) 0.0172(5) 0.0228(5) 0.0026(4) 0.0091(5) -0.0011(4)
Fe5 0.0201(6) 0.0269(6) 0.0163(5) -0.0018(4) 0.0029(5) 0.0044(5)
Fe3 0.0184(6) 0.0170(5) 0.0195(5) 0.0008(4) 0.0092(5) 0.0024(4)
Fe4 0.0267(6) 0.0262(6) 0.0145(5) 0.0003(4) 0.0108(5) -0.0003(5)
C16 0.095(11) 0.065(8) 0.026(5) 0.014(5) 0.019(6) 0.041(8)
N16 0.135(13) 0.096(10) 0.073(8) 0.037(7) 0.059(8) 0.094(10)
N28 0.033(5) 0.045(5) 0.046(5) 0.002(4) 0.010(4) -0.021(4)
C18 0.043(6) 0.039(6) 0.033(5) 0.011(4) -0.003(5) -0.019(5)
N18 0.085(9) 0.079(8) 0.052(6) 0.031(6) 0.007(6) -0.028(7)
C17 0.020(4) 0.033(4) 0.009(3) 0.004(3) -0.003(3) 0.005(3)
N17 0.036(5) 0.050(5) 0.026(4) 0.002(3) 0.007(4) 0.004(4)
C11 0.018(4) 0.023(4) 0.018(4) 0.003(3) 0.005(3) 0.006(3)
N11 0.021(3) 0.020(3) 0.018(3) 0.003(2) 0.008(3) 0.001(3)
C13 0.025(4) 0.028(4) 0.024(4) 0.011(3) 0.017(4) 0.007(4)
N13 0.018(4) 0.030(4) 0.021(3) 0.005(3) 0.008(3) -0.002(3)
C15 0.019(4) 0.039(5) 0.021(4) 0.006(3) 0.004(3) 0.010(4)
N15 0.018(4) 0.041(4) 0.019(3) 0.008(3) -0.001(3) -0.001(3)
C12 0.023(4) 0.018(4) 0.022(4) 0.001(3) 0.008(3) -0.007(3)
N12 0.023(4) 0.035(4) 0.025(4) -0.002(3) 0.007(3) 0.004(3)
C14 0.020(4) 0.021(4) 0.013(3) 0.002(3) 0.004(3) 0.006(3)
N14 0.032(4) 0.031(4) 0.018(3) 0.000(3) 0.009(3) -0.003(3)
C28 0.023(4) 0.021(4) 0.033(4) 0.010(3) 0.011(4) 0.000(3)
C26 0.030(5) 0.029(5) 0.050(6) 0.004(4) 0.029(5) -0.001(4)
N26 0.042(6) 0.042(5) 0.091(8) 0.008(5) 0.042(6) 0.004(4)
C27 0.026(5) 0.035(5) 0.034(5) 0.009(4) 0.017(4) 0.003(4)
N27 0.047(6) 0.073(7) 0.046(5) 0.013(5) 0.033(5) -0.007(5)
C21 0.021(4) 0.018(4) 0.014(3) -0.006(3) 0.011(3) 0.001(3)
N21 0.024(4) 0.019(3) 0.014(3) 0.000(2) 0.006(3) 0.004(3)
C22 0.019(4) 0.018(4) 0.021(4) 0.004(3) 0.008(3) -0.001(3)
N22 0.025(4) 0.017(3) 0.033(4) 0.003(3) 0.012(3) -0.001(3)
C25 0.015(4) 0.024(4) 0.017(4) 0.003(3) -0.001(3) -0.007(3)
N25 0.021(4) 0.036(4) 0.020(3) -0.001(3) 0.005(3) -0.012(3)
C23 0.017(4) 0.026(4) 0.018(4) -0.001(3) 0.006(3) 0.001(3)
N23 0.026(4) 0.017(3) 0.026(3) 0.001(3) 0.013(3) 0.003(3)
C24 0.020(4) 0.022(4) 0.022(4) 0.002(3) 0.017(3) 0.003(3)
N24 0.026(4) 0.026(4) 0.021(4) -0.002(3) 0.012(3) -0.001(3)
C36 0.045(6) 0.034(6) 0.028(5) -0.004(4) 0.022(4) -0.001(4)
N36 0.112(10) 0.025(5) 0.066(6) -0.009(4) 0.057(7) -0.002(5)
C38 0.027(5) 0.031(5) 0.024(4) 0.002(3) 0.015(4) 0.003(4)
N38 0.053(5) 0.033(4) 0.029(4) -0.004(3) 0.027(4) 0.009(4)
C37 0.025(5) 0.048(6) 0.028(5) -0.012(4) 0.003(4) 0.002(4)
N37 0.046(6) 0.065(7) 0.037(5) -0.023(4) -0.002(4) 0.006(5)
C31 0.018(4) 0.022(4) 0.013(3) -0.002(3) 0.004(3) -0.001(3)
N31 0.023(4) 0.019(3) 0.018(3) 0.002(3) 0.008(3) 0.005(3)
C33 0.023(4) 0.024(4) 0.019(4) -0.006(3) 0.011(3) 0.000(3)
N33 0.026(4) 0.025(4) 0.027(4) -0.001(3) 0.014(3) 0.000(3)
C35 0.031(5) 0.026(4) 0.014(4) -0.003(3) 0.005(3) 0.000(4)
N35 0.030(4) 0.025(4) 0.027(4) -0.006(3) 0.000(3) 0.005(3)
C32 0.020(4) 0.024(4) 0.018(4) -0.006(3) 0.014(3) -0.003(3)
N32 0.021(4) 0.026(4) 0.029(4) -0.003(3) 0.010(3) 0.004(3)
C34 0.026(4) 0.022(4) 0.014(3) -0.006(3) 0.007(3) -0.003(3)
N34 0.027(4) 0.028(4) 0.020(3) -0.001(3) 0.011(3) 0.000(3)
O63 0.026(4) 0.041(4) 0.038(4) -0.004(3) 0.011(3) -0.011(3)
C64 0.038(7) 0.112(13) 0.098(12) -0.011(10) 0.022(8) -0.023(8)
O61 0.034(4) 0.034(3) 0.038(3) 0.006(3) 0.026(3) 0.002(3)
C62 0.054(8) 0.093(10) 0.045(7) 0.006(7) 0.025(6) -0.005(7)
O65 0.052(5) 0.025(3) 0.050(4) 0.003(3) 0.024(4) 0.010(3)
C66 0.095(15) 0.073(12) 0.156(19) -0.008(12) 0.047(14) 0.020(11)
O55 0.034(4) 0.031(4) 0.061(5) 0.000(3) 0.015(4) 0.002(3)
C56 0.104(14) 0.050(9) 0.110(13) 0.027(8) 0.025(11) -0.012(9)
O53 0.032(4) 0.040(4) 0.020(3) -0.008(3) 0.001(3) 0.007(3)
C54 0.084(14) 0.25(3) 0.068(11) 0.072(15) -0.001(10) 0.028(17)
O51 0.049(5) 0.050(4) 0.027(3) -0.007(3) 0.011(3) 0.008(4)
C52 0.180(18) 0.168(16) 0.081(11) 0.020(10) 0.054(12) -0.052(14)
O71 0.024(3) 0.034(3) 0.032(3) 0.007(3) 0.008(3) 0.005(3)
C72 0.034(6) 0.036(6) 0.061(7) -0.011(5) 0.021(5) -0.002(5)
O75 0.058(5) 0.023(3) 0.050(4) 0.001(3) 0.019(4) -0.011(3)
C76 0.110(17) 0.072(12) 0.148(18) 0.040(12) 0.013(14) 0.008(11)
O73 0.045(4) 0.039(4) 0.029(3) 0.002(3) 0.022(3) 0.013(3)
C74 0.046(6) 0.060(7) 0.035(5) 0.014(5) 0.026(5) 0.019(5)
O45 0.041(4) 0.037(4) 0.034(3) -0.008(3) 0.024(3) 0.006(3)
C46 0.107(13) 0.057(8) 0.098(11) 0.021(8) 0.078(10) 0.025(8)
O41 0.031(4) 0.053(4) 0.020(3) -0.006(3) 0.012(3) 0.006(3)
C42 0.057(8) 0.115(12) 0.041(7) -0.018(7) 0.012(6) 0.040(8)
O43 0.059(5) 0.031(4) 0.036(4) -0.003(3) 0.028(3) -0.015(3)
C44 0.136(16) 0.055(8) 0.067(9) -0.006(7) 0.055(10) -0.029(9)
O3 0.061(7) 0.194(14) 0.082(8) -0.052(9) 0.041(6) -0.024(8)
C3 0.051(9) 0.21(2) 0.066(10) -0.039(13) 0.019(8) -0.002(12)

loop_
_atom_type_symbol
_atom_type_description
_atom_type_scat_dispersion_real
_atom_type_scat_dispersion_imag
_atom_type_scat_source
C C 0.0033 0.0016 'International Tables Vol C Tables 4.2.6.8 and 6.1.1.4'
H H 0 0 'International Tables Vol C Tables 4.2.6.8 and 6.1.1.4'
N N 0.0061 0.0033 'International Tables Vol C Tables 4.2.6.8 and 6.1.1.4'
O O 0.0106 0.006 'International Tables Vol C Tables 4.2.6.8 and 6.1.1.4'
Fe Fe 0.3463 0.8444 'International Tables Vol C Tables 4.2.6.8 and 6.1.1.4'
W W -0.849 6.8722 'International Tables Vol C Tables 4.2.6.8 and 6.1.1.4'

loop_
_geom_angle_atom_site_label_1
_geom_angle_atom_site_label_2
_geom_angle_atom_site_label_3
_geom_angle
_geom_angle_site_symmetry_1
_geom_angle_site_symmetry_3
C16 W1 C15 85.5(5) . .
C16 W1 C14 144.7(3) . .
C15 W1 C14 95.7(3) . .
C16 W1 C11 140.1(4) . .
C15 W1 C11 73.7(3) . .
C14 W1 C11 72.5(3) . .
C16 W1 C13 113.6(5) . .
C15 W1 C13 144.8(3) . .
C14 W1 C13 85.1(3) . .
C11 W1 C13 73.0(3) . .
C16 W1 C12 71.0(4) . .
C15 W1 C12 85.6(3) . .
C14 W1 C12 144.3(3) . .
C11 W1 C12 73.7(3) . .
C13 W1 C12 74.3(3) . .
C16 W1 C17 73.5(4) . .
C15 W1 C17 73.2(3) . .
C14 W1 C17 73.2(3) . .
C11 W1 C17 128.8(3) . .
C13 W1 C17 139.1(3) . .
C12 W1 C17 139.7(3) . .
C16 W1 C18 77.6(5) . .
C15 W1 C18 146.7(3) . .
C14 W1 C18 82.7(4) . .
C11 W1 C18 135.5(4) . .
C13 W1 C18 68.4(3) . .
C12 W1 C18 114.8(4) . .
C17 W1 C18 74.6(3) . .
C22 W2 C25 96.3(3) . .
C22 W2 C21 70.8(3) . .
C25 W2 C21 74.5(3) . .
C22 W2 C26 147.4(3) . .
C25 W2 C26 92.5(3) . .
C21 W2 C26 141.7(3) . .
C22 W2 C24 89.4(3) . .
C25 W2 C24 145.5(3) . .
C21 W2 C24 75.4(3) . .
C26 W2 C24 100.9(3) . .
C22 W2 C28 75.4(3) . .
C25 W2 C28 70.8(3) . .
C21 W2 C28 127.6(3) . .
C26 W2 C28 78.1(3) . .
C24 W2 C28 142.9(3) . .
C22 W2 C23 141.7(3) . .
C25 W2 C23 76.6(3) . .
C21 W2 C23 71.1(3) . .
C26 W2 C23 70.9(3) . .
C24 W2 C23 78.1(3) . .
C28 W2 C23 133.3(3) . .
C22 W2 C27 77.7(3) . .
C25 W2 C27 141.9(3) . .
C21 W2 C27 134.7(3) . .
C26 W2 C27 76.1(3) . .
C24 W2 C27 72.6(3) . .
C28 W2 C27 71.2(3) . .
C23 W2 C27 130.1(3) . .
C34 W3 C32 92.8(3) . .
C34 W3 C33 145.9(3) . .
C32 W3 C33 90.5(3) . .
C34 W3 C31 74.7(3) . .
C32 W3 C31 70.9(3) . .
C33 W3 C31 74.5(3) . .
C34 W3 C35 80.9(3) . .
C32 W3 C35 142.6(3) . .
C33 W3 C35 76.1(3) . .
C31 W3 C35 71.9(3) . .
C34 W3 C37 94.1(4) . .
C32 W3 C37 146.6(3) . .
C33 W3 C37 101.5(4) . .
C31 W3 C37 142.4(3) . .
C35 W3 C37 70.8(3) . .
C34 W3 C36 142.6(3) . .
C32 W3 C36 78.6(3) . .
C33 W3 C36 71.2(3) . .
C31 W3 C36 133.2(3) . .
C35 W3 C36 126.9(4) . .
C37 W3 C36 76.1(4) . .
C34 W3 C38 70.8(3) . .
C32 W3 C38 76.0(3) . .
C33 W3 C38 142.4(3) . .
C31 W3 C38 130.1(3) . .
C35 W3 C38 133.8(3) . .
C37 W3 C38 75.5(3) . .
C36 W3 C38 71.8(3) . .
N11 Fe1 N11 95.5(4) . 2
N11 Fe1 N31 174.2(3) . 2
N11 Fe1 N31 88.8(3) 2 2
N11 Fe1 N31 88.8(3) . .
N11 Fe1 N31 174.2(3) 2 .
N31 Fe1 N31 87.1(4) 2 .
N11 Fe1 N21 88.5(3) . .
N11 Fe1 N21 85.9(3) 2 .
N31 Fe1 N21 95.6(3) 2 .
N31 Fe1 N21 90.4(3) . .
N11 Fe1 N21 85.9(3) . 2
N11 Fe1 N21 88.5(3) 2 2
N31 Fe1 N21 90.4(3) 2 2
N31 Fe1 N21 95.6(3) . 2
N21 Fe1 N21 171.7(4) . 2
O63 Fe2 O65 85.0(3) . .
O63 Fe2 N22 91.8(3) . .
O65 Fe2 N22 175.0(3) . .
O63 Fe2 O61 88.2(3) . .
O65 Fe2 O61 86.1(3) . .
N22 Fe2 O61 90.1(3) . .
O63 Fe2 N13 175.2(3) . .
O65 Fe2 N13 91.1(3) . .
N22 Fe2 N13 92.0(3) . .
O61 Fe2 N13 88.8(3) . .
O63 Fe2 N12 87.7(3) . 2
O65 Fe2 N12 91.8(3) . 2
N22 Fe2 N12 91.8(3) . 2
O61 Fe2 N12 175.5(3) . 2
N13 Fe2 N12 95.2(3) . 2
N25 Fe5 N35 96.2(3) 2 .
N25 Fe5 O53 89.4(3) 2 .
N35 Fe5 O53 172.6(3) . .
N25 Fe5 O55 89.1(3) 2 .
N35 Fe5 O55 87.2(3) . .
O53 Fe5 O55 88.1(3) . .
N25 Fe5 O51 172.5(3) 2 .
N35 Fe5 O51 88.6(3) . .
O53 Fe5 O51 85.4(3) . .
O55 Fe5 O51 85.3(3) . .
N25 Fe5 N15 92.3(3) 2 .
N35 Fe5 N15 91.6(3) . .
O53 Fe5 N15 93.0(3) . .
O55 Fe5 N15 178.3(3) . .
O51 Fe5 N15 93.4(3) . .
N32 Fe3 N33 94.5(3) . 2
N32 Fe3 O75 89.7(3) . .
N33 Fe3 O75 91.7(3) 2 .
N32 Fe3 N23 94.2(3) . .
N33 Fe3 N23 95.7(3) 2 .
O75 Fe3 N23 171.4(3) . .
N32 Fe3 O73 88.4(3) . .
N33 Fe3 O73 175.2(3) 2 .
O75 Fe3 O73 84.4(3) . .
N23 Fe3 O73 88.0(3) . .
N32 Fe3 O71 173.1(3) . .
N33 Fe3 O71 91.6(3) 2 .
O75 Fe3 O71 87.0(3) . .
N23 Fe3 O71 88.4(3) . .
O73 Fe3 O71 85.3(3) . .
N34 Fe4 O43 174.9(3) . .
N34 Fe4 O45 94.3(3) . .
O43 Fe4 O45 83.1(3) . .
N34 Fe4 O41 89.7(3) . .
O43 Fe4 O41 85.7(3) . .
O45 Fe4 O41 85.2(3) . .
N34 Fe4 N24 94.2(3) . .
O43 Fe4 N24 90.1(3) . .
O45 Fe4 N24 88.9(3) . .
O41 Fe4 N24 173.1(3) . .
N34 Fe4 N14 92.5(3) . .
O43 Fe4 N14 89.9(3) . .
O45 Fe4 N14 172.6(3) . .
O41 Fe4 N14 91.8(3) . .
N24 Fe4 N14 93.6(3) . .
N16 C16 W1 176.1(15) . .
N18 C18 W1 179.0(12) . .
N17 C17 W1 177.5(9) . .
N11 C11 W1 174.9(7) . .
C11 N11 Fe1 176.5(7) . .
N13 C13 W1 177.0(7) . .
C13 N13 Fe2 173.8(7) . .
N15 C15 W1 176.1(8) . .
C15 N15 Fe5 168.6(7) . .
N12 C12 W1 176.2(8) . .
C12 N12 Fe2 177.2(7) . 2
N14 C14 W1 177.7(7) . .
C14 N14 Fe4 174.5(7) . .
N28 C28 W2 178.3(9) . .
N26 C26 W2 179.0(11) . .
N27 C27 W2 178.7(9) . .
N21 C21 W2 177.8(7) . .
C21 N21 Fe1 176.8(6) . .
N22 C22 W2 178.1(7) . .
C22 N22 Fe2 173.4(7) . .
N25 C25 W2 175.4(8) . .
C25 N25 Fe5 172.0(8) . 2
N23 C23 W2 176.3(7) . .
C23 N23 Fe3 178.3(7) . .
N24 C24 W2 175.6(7) . .
C24 N24 Fe4 174.5(7) . .
N36 C36 W3 178.8(12) . .
N38 C38 W3 178.3(8) . .
N37 C37 W3 177.9(10) . .
N31 C31 W3 176.7(7) . .
C31 N31 Fe1 179.4(7) . .
N33 C33 W3 176.2(7) . .
C33 N33 Fe3 170.3(7) . 2
N35 C35 W3 177.0(7) . .
C35 N35 Fe5 174.0(8) . .
N32 C32 W3 177.8(7) . .
C32 N32 Fe3 170.3(7) . .
N34 C34 W3 176.2(8) . .
C34 N34 Fe4 173.5(7) . .
C64 O63 Fe2 125.5(7) . .
O63 C64 H64A 109.5 . .
O63 C64 H64B 109.5 . .
H64A C64 H64B 109.5 . .
O63 C64 H64C 109.5 . .
H64A C64 H64C 109.5 . .
H64B C64 H64C 109.5 . .
C62 O61 Fe2 123.7(7) . .
O61 C62 H62A 109.5 . .
O61 C62 H62B 109.5 . .
H62A C62 H62B 109.5 . .
O61 C62 H62C 109.5 . .
H62A C62 H62C 109.5 . .
H62B C62 H62C 109.5 . .
C66 O65 Fe2 125.3(8) . .
O65 C66 H66A 109.5 . .
O65 C66 H66B 109.5 . .
H66A C66 H66B 109.5 . .
O65 C66 H66C 109.5 . .
H66A C66 H66C 109.5 . .
H66B C66 H66C 109.5 . .
C56 O55 Fe5 122.4(8) . .
O55 C56 H56A 109.5 . .
O55 C56 H56B 109.5 . .
H56A C56 H56B 109.5 . .
O55 C56 H56C 109.5 . .
H56A C56 H56C 109.5 . .
H56B C56 H56C 109.5 . .
C54 O53 Fe5 127.3(7) . .
O53 C54 H54A 109.5 . .
O53 C54 H54B 109.5 . .
H54A C54 H54B 109.5 . .
O53 C54 H54C 109.5 . .
H54A C54 H54C 109.5 . .
H54B C54 H54C 109.5 . .
C52 O51 Fe5 131.0(12) . .
C72 O71 Fe3 124.4(6) . .
O71 C72 H72A 109.5 . .
O71 C72 H72B 109.5 . .
H72A C72 H72B 109.5 . .
O71 C72 H72C 109.5 . .
H72A C72 H72C 109.5 . .
H72B C72 H72C 109.5 . .
C76 O75 Fe3 133.3(10) . .
O75 C76 H76A 109.5 . .
O75 C76 H76B 109.5 . .
H76A C76 H76B 109.5 . .
O75 C76 H76C 109.5 . .
H76A C76 H76C 109.5 . .
H76B C76 H76C 109.5 . .
C74 O73 Fe3 126.4(6) . .
O73 C74 H74A 109.5 . .
O73 C74 H74B 109.5 . .
H74A C74 H74B 109.5 . .
O73 C74 H74C 109.5 . .
H74A C74 H74C 109.5 . .
H74B C74 H74C 109.5 . .
C46 O45 Fe4 132.4(7) . .
O45 C46 H46A 109.5 . .
O45 C46 H46B 109.5 . .
H46A C46 H46B 109.5 . .
O45 C46 H46C 109.5 . .
H46A C46 H46C 109.5 . .
H46B C46 H46C 109.5 . .
C42 O41 Fe4 128.9(6) . .
O41 C42 H42A 109.5 . .
O41 C42 H42B 109.5 . .
H42A C42 H42B 109.5 . .
O41 C42 H42C 109.5 . .
H42A C42 H42C 109.5 . .
H42B C42 H42C 109.5 . .
C44 O43 Fe4 127.7(7) . .
O43 C44 H44A 109.5 . .
O43 C44 H44B 109.5 . .
H44A C44 H44B 109.5 . .
O43 C44 H44C 109.5 . .
H44A C44 H44C 109.5 . .
H44B C44 H44C 109.5 . .
O3 C3 H3B 109.5 . .
O3 C3 H3C 109.5 . .
H3B C3 H3C 109.5 . .
O3 C3 H3A 109.5 . .
H3B C3 H3A 109.5 . .
H3C C3 H3A 109.5 . .
O9 C9 H9A 109.5 . .
O9 C9 H9B 109.5 . .
H9A C9 H9B 109.5 . .
O9 C9 H9C 109.5 . .
H9A C9 H9C 109.5 . .
H9B C9 H9C 109.5 . .
O1 C1 H1C 109.5 . .
O1 C1 H1B 109.5 . .
H1C C1 H1B 109.5 . .
O1 C1 H1A 109.5 . .
H1C C1 H1A 109.5 . .
H1B C1 H1A 109.5 . .
O4 C4 H4B 109.5 . .
O4 C4 H4A 109.5 . .
H4B C4 H4A 109.5 . .
O4 C4 H4C 109.5 . .
H4B C4 H4C 109.5 . .
H4A C4 H4C 109.5 . .
O2 C2 H2B 109.5 . .
O2 C2 H2C 109.5 . .
H2B C2 H2C 109.5 . .
O2 C2 H2A 109.5 . .
H2B C2 H2A 109.5 . .
H2C C2 H2A 109.5 . .
C10 O10 C10 134(3) 2 .
O10 C10 H10C 109.5 . .
O10 C10 H10B 109.5 . .
H10C C10 H10B 109.5 . .
O10 C10 H10A 109.5 . .
H10C C10 H10A 109.5 . .
H10B C10 H10A 109.5 . .
O5 C5 H5B 109.5 . .
O5 C5 H5C 109.5 . .
H5B C5 H5C 109.5 . .
O5 C5 H5A 109.5 . .
H5B C5 H5A 109.5 . .
H5C C5 H5A 109.5 . .
O2S C2S H2SB 109.5 . .
O2S C2S H2SC 109.5 . .
H2SB C2S H2SC 109.5 . .
O2S C2S H2SA 109.5 . .
H2SB C2S H2SA 109.5 . .
H2SC C2S H2SA 109.5 . .
O6 C6 H6C 109.5 . .
O6 C6 H6B 109.5 . .
H6C C6 H6B 109.5 . .
O6 C6 H6A 109.5 . .
H6C C6 H6A 109.5 . .
H6B C6 H6A 109.5 . .
O7 C7 H7A 109.5 . .
O7 C7 H7B 109.5 . .
H7A C7 H7B 109.5 . .
O7 C7 H7C 109.5 . .
H7A C7 H7C 109.5 . .
H7B C7 H7C 109.5 . .

loop_
_geom_bond_atom_site_label_1
_geom_bond_atom_site_label_2
_geom_bond_distance
_geom_bond_site_symmetry_2
W1 C16 2.140(12) .
W1 C15 2.149(10) .
W1 C14 2.149(8) .
W1 C11 2.152(7) .
W1 C13 2.158(9) .
W1 C12 2.162(8) .
W1 C17 2.172(7) .
W1 C18 2.183(10) .
W2 C22 2.135(8) .
W2 C25 2.142(8) .
W2 C21 2.144(8) .
W2 C26 2.149(9) .
W2 C24 2.152(8) .
W2 C28 2.161(9) .
W2 C23 2.170(8) .
W2 C27 2.207(9) .
W3 C34 2.141(8) .
W3 C32 2.144(8) .
W3 C33 2.147(8) .
W3 C31 2.156(7) .
W3 C35 2.158(9) .
W3 C37 2.160(9) .
W3 C36 2.161(9) .
W3 C38 2.206(8) .
Fe1 N11 2.042(6) .
Fe1 N11 2.042(6) 2
Fe1 N31 2.045(6) 2
Fe1 N31 2.045(6) .
Fe1 N21 2.058(7) .
Fe1 N21 2.058(7) 2
Fe2 O63 2.020(6) .
Fe2 O65 2.027(7) .
Fe2 N22 2.051(7) .
Fe2 O61 2.055(6) .
Fe2 N13 2.057(7) .
Fe2 N12 2.058(7) 2
Fe5 N25 2.062(7) 2
Fe5 N35 2.069(8) .
Fe5 O53 2.072(7) .
Fe5 O55 2.087(7) .
Fe5 O51 2.092(7) .
Fe5 N15 2.094(8) .
Fe3 N32 2.091(7) .
Fe3 N33 2.095(7) 2
Fe3 O75 2.112(7) .
Fe3 N23 2.125(7) .
Fe3 O73 2.133(6) .
Fe3 O71 2.146(6) .
Fe4 N34 2.037(7) .
Fe4 O43 2.038(6) .
Fe4 O45 2.042(6) .
Fe4 O41 2.049(6) .
Fe4 N24 2.050(7) .
Fe4 N14 2.052(8) .
C16 N16 1.165(15) .
N28 C28 1.161(11) .
C18 N18 1.142(14) .
C17 N17 1.151(11) .
C11 N11 1.155(10) .
C13 N13 1.133(11) .
C15 N15 1.158(11) .
C12 N12 1.141(10) .
N12 Fe2 2.059(7) 2
C14 N14 1.134(10) .
C26 N26 1.159(13) .
C27 N27 1.110(12) .
C21 N21 1.133(11) .
C22 N22 1.146(10) .
C25 N25 1.149(10) .
N25 Fe5 2.063(7) 2
C23 N23 1.141(10) .
C24 N24 1.131(11) .
C36 N36 1.158(12) .
C38 N38 1.117(11) .
C37 N37 1.143(12) .
C31 N31 1.130(10) .
C33 N33 1.165(10) .
N33 Fe3 2.095(7) 2
C35 N35 1.157(11) .
C32 N32 1.160(10) .
C34 N34 1.154(11) .
O63 C64 1.511(17) .
C64 H64A 0.98 .
C64 H64B 0.98 .
C64 H64C 0.98 .
O61 C62 1.435(13) .
C62 H62A 0.98 .
C62 H62B 0.98 .
C62 H62C 0.98 .
O65 C66 1.501(19) .
C66 H66A 0.98 .
C66 H66B 0.98 .
C66 H66C 0.98 .
O55 C56 1.462(15) .
C56 H56A 0.98 .
C56 H56B 0.98 .
C56 H56C 0.98 .
O53 C54 1.59(3) .
C54 H54A 0.98 .
C54 H54B 0.98 .
C54 H54C 0.98 .
O51 C52 1.29(2) .
O71 C72 1.405(12) .
C72 H72A 0.98 .
C72 H72B 0.98 .
C72 H72C 0.98 .
O75 C76 1.373(17) .
C76 H76A 0.98 .
C76 H76B 0.98 .
C76 H76C 0.98 .
O73 C74 1.428(11) .
C74 H74A 0.98 .
C74 H74B 0.98 .
C74 H74C 0.98 .
O45 C46 1.383(14) .
C46 H46A 0.98 .
C46 H46B 0.98 .
C46 H46C 0.98 .
O41 C42 1.402(14) .
C42 H42A 0.98 .
C42 H42B 0.98 .
C42 H42C 0.98 .
O43 C44 1.392(14) .
C44 H44A 0.98 .
C44 H44B 0.98 .
C44 H44C 0.98 .
O3 C3 1.385(14) .
C3 H3B 0.98 .
C3 H3C 0.98 .
C3 H3A 0.98 .
O9 C9 1.417(15) .
C9 H9A 0.98 .
C9 H9B 0.98 .
C9 H9C 0.98 .
O1 C1 1.423(16) .
C1 H1C 0.98 .
C1 H1B 0.98 .
C1 H1A 0.98 .
O1S C1S 1.420(17) .
O4 C4 1.433(15) .
C4 H4B 0.98 .
C4 H4A 0.98 .
C4 H4C 0.98 .
O2 C2 1.375(16) .
C2 H2B 0.98 .
C2 H2C 0.98 .
C2 H2A 0.98 .
O10 C10 1.368(16) 2
O10 C10 1.368(16) .
C10 H10C 0.98 .
C10 H10B 0.98 .
C10 H10A 0.98 .
O5 C5 1.426(16) .
C5 H5B 0.98 .
C5 H5C 0.98 .
C5 H5A 0.98 .
O2S C2S 1.409(18) .
C2S H2SB 0.98 .
C2S H2SC 0.98 .
C2S H2SA 0.98 .
O6 C6 1.377(17) .
C6 H6C 0.98 .
C6 H6B 0.98 .
C6 H6A 0.98 .
O7 C7 1.358(18) .
C7 H7A 0.98 .
C7 H7B 0.98 .
C7 H7C 0.98 .
O8 C8 1.40(2) .
